data_7020464
loop_
_publ_author_name
'Zhu, Ming-Chang'
'Dai, Lei'
'Gao, En-Jun'
'Lin, Lin'
'Wang, Bo'
'Liu, Lei'

_publ_section_title
;
 Synthesis, characterization and cytotoxicity of a carboxylic ligand
 2,2-bis(3-phenylpropyl) malonic acid and a corresponding Mn(ii) complex.
;
_journal_issue 43
_journal_name_full 'Dalton transactions (Cambridge, England : 2003)'
_journal_page_first 13352
_journal_page_last 13358
_journal_paper_doi 10.1039/c2dt31635h
_journal_volume 41
_journal_year 2012
_chemical_formula_sum 'C20 H12 Mn N3 O7'
_chemical_formula_weight 461.270
_space_group_IT_number 14
_symmetry_Int_Tables_number 14
_symmetry_space_group_name_Hall '-P 2yn'
_symmetry_space_group_name_H-M 'P 1 21/n 1'
_audit_creation_date 10-11-25
_audit_creation_method 'Created with Diamond (www.crystalimpact.com)'
_audit_update_record 10-11-25
_cell_angle_alpha 90.000
_cell_angle_beta 102.049(2)
_cell_angle_gamma 90.000
_cell_formula_units_Z 4
_cell_length_a 10.6769(12)
_cell_length_b 10.7065(12)
_cell_length_c 16.7104(19)
_cell_volume 1868.1(4)
_refine_ls_R_factor_all 0.079
_cod_data_source_file c2dt31635h.txt
_cod_data_source_block ua037m
_cod_original_sg_symbol_Hall -P_2yn
_cod_database_code 7020464

loop_
_symmetry_equiv_pos_site_id
_symmetry_equiv_pos_as_xyz
1 'x, y, z'
2 '0.500-x, 0.500+y, 0.500-z'
3 '-x, -y, -z'
4 '0.500+x, 0.500-y, 0.500+z'

loop_
_atom_site_aniso_label
_atom_site_aniso_U_11
_atom_site_aniso_U_22
_atom_site_aniso_U_33
_atom_site_aniso_U_12
_atom_site_aniso_U_13
_atom_site_aniso_U_23
Mn1 0.0277(3) 0.0115(3) 0.0192(3) -0.0001(2) -0.0017(2) -0.0009(2)
C1 0.030(2) 0.026(2) 0.033(2) 0.0014(18) -0.0004(18) -0.0071(18)
C2 0.034(3) 0.038(3) 0.023(2) -0.001(2) -0.0065(18) -0.0044(18)
C3 0.024(2) 0.050(3) 0.025(2) 0.000(2) -0.0051(17) 0.007(2)
C4 0.021(2) 0.033(2) 0.028(2) -0.0012(17) 0.0024(17) 0.0018(18)
C5 0.020(2) 0.021(2) 0.0241(19) -0.0035(16) 0.0054(15) 0.0014(16)
C6 0.027(2) 0.046(3) 0.043(3) 0.013(2) 0.001(2) 0.004(2)
C7 0.031(3) 0.041(3) 0.046(3) 0.015(2) 0.008(2) -0.006(2)
C8 0.025(2) 0.030(2) 0.035(2) 0.0014(17) 0.0119(18) -0.0030(18)
C9 0.021(2) 0.025(2) 0.026(2) -0.0047(16) 0.0064(17) -0.0004(16)
C10 0.034(3) 0.040(3) 0.044(3) 0.003(2) 0.014(2) -0.013(2)
C11 0.036(3) 0.046(3) 0.028(2) -0.006(2) 0.007(2) -0.014(2)
C12 0.033(3) 0.037(3) 0.025(2) -0.0052(19) 0.0044(18) -0.0039(19)
C13 0.021(2) 0.014(2) 0.023(2) 0.0008(15) 0.0055(16) -0.0002(15)
C14 0.021(2) 0.0136(19) 0.0195(19) -0.0013(14) 0.0034(15) -0.0007(14)
C15 0.0179(19) 0.0154(19) 0.0155(17) -0.0002(15) 0.0004(14) 0.0015(14)
C16 0.020(2) 0.0137(18) 0.0142(18) -0.0010(14) 0.0017(15) 0.0022(14)
C17 0.020(2) 0.019(2) 0.0138(18) 0.0001(15) -0.0016(15) 0.0025(14)
C18 0.019(2) 0.0148(19) 0.0195(19) -0.0004(15) -0.0007(15) 0.0008(15)
C19 0.022(2) 0.0130(19) 0.0228(19) 0.0026(15) 0.0011(16) 0.0010(15)
C20 0.030(2) 0.020(2) 0.020(2) 0.0001(17) -0.0017(17) 0.0016(16)
N1 0.0274(19) 0.0186(18) 0.0238(17) -0.0006(14) -0.0003(14) -0.0015(13)
N2 0.0243(18) 0.0249(19) 0.0223(17) -0.0033(14) 0.0012(14) 0.0005(13)
N3 0.039(2) 0.033(2) 0.033(2) -0.0035(17) 0.0019(17) 0.0031(16)
O1 0.0274(15) 0.0115(13) 0.0262(14) -0.0007(11) -0.0039(11) -0.0003(11)
O2 0.056(2) 0.0170(15) 0.0195(15) 0.0026(13) -0.0033(13) -0.0013(11)
O4 0.0299(15) 0.0093(13) 0.0236(13) 0.0003(11) 0.0033(11) -0.002(1)
O5 0.066(2) 0.0315(18) 0.0278(16) 0.0197(16) -0.0213(15) -0.0043(13)
O6 0.0403(18) 0.0246(16) 0.0197(14) 0.0008(12) -0.0090(13) -0.0049(12)
O7 0.072(2) 0.0171(15) 0.0259(15) -0.0086(15) -0.0166(14) 0.0042(12)

loop_
_atom_site_label
_atom_site_type_symbol
_atom_site_fract_x
_atom_site_fract_y
_atom_site_fract_z
_atom_site_occupancy
_atom_site_symmetry_multiplicity
_atom_site_Wyckoff_symbol
_atom_site_calc_flag
_atom_site_thermal_displace_type
_atom_site_U_iso_or_equiv
Mn1 Mn 0.8764(0) 0.9445(0) 0.5462(0) 1.000 4 e d Uani 0.02039(18)
C1 C 0.6827(4) 0.9306(4) 0.3732(2) 1.000 4 e d Uani 0.0309(10)
H1 H 0.7346 0.8644 0.3643 1.000 4 e calc Uiso 0.03700
C2 C 0.5837(4) 0.9673(4) 0.3090(2) 1.000 4 e d Uani 0.0335(10)
H2 H 0.5689 0.9251 0.2593 1.000 4 e calc Uiso 0.04000
C3 C 0.5096(4) 1.0659(4) 0.3206(2) 1.000 4 e d Uani 0.0343(10)
H3 H 0.4446 1.0929 0.2781 1.000 4 e calc Uiso 0.04100
C4 C 0.5307(4) 1.1275(4) 0.3968(2) 1.000 4 e d Uani 0.0279(9)
C5 C 0.6295(3) 1.0809(3) 0.4585(2) 1.000 4 e d Uani 0.0216(8)
C6 C 0.4604(4) 1.2349(4) 0.4141(3) 1.000 4 e d Uani 0.0393(11)
H6 H 0.3962 1.2674 0.3730 1.000 4 e calc Uiso 0.04700
C7 C 0.4848(4) 1.2892(4) 0.4873(3) 1.000 4 e d Uani 0.0394(11)
H7 H 0.4392 1.3602 0.4959 1.000 4 e calc Uiso 0.04700
C8 C 0.5802(4) 1.2403(4) 0.5533(2) 1.000 4 e d Uani 0.0291(9)
C9 C 0.6529(4) 1.1362(4) 0.5395(2) 1.000 4 e d Uani 0.0238(9)
C10 C 0.6060(4) 1.2917(4) 0.6327(3) 1.000 4 e d Uani 0.0384(11)
H10 H 0.5610 1.3612 0.6448 1.000 4 e calc Uiso 0.04600
C11 C 0.6983(4) 1.2377(4) 0.6920(3) 1.000 4 e d Uani 0.0369(11)
H11 H 0.7157 1.2693 0.7450 1.000 4 e calc Uiso 0.04400
C12 C 0.7658(4) 1.1351(4) 0.6720(2) 1.000 4 e d Uani 0.0318(10)
H12 H 0.8286 1.1002 0.7129 1.000 4 e calc Uiso 0.03800
C13 C 0.8635(3) 0.6608(3) 0.5787(2) 1.000 4 e d Uani 0.0190(8)
C14 C 0.8499(3) 0.5356(3) 0.5352(2) 1.000 4 e d Uani 0.0182(8)
C15 C 0.9145(3) 0.4320(3) 0.5732(2) 1.000 4 e d Uani 0.0167(8)
H15 H 0.9592 0.4382 0.6271 1.000 4 e calc Uiso 0.02000
C16 C 0.9133(3) 0.3196(3) 0.5320(2) 1.000 4 e d Uani 0.0162(8)
C17 C 0.9906(3) 0.2126(3) 0.5747(2) 1.000 4 e d Uani 0.0184(8)
C18 C 0.7737(3) 0.4121(3) 0.4143(2) 1.000 4 e d Uani 0.0185(8)
C19 C 0.7792(3) 0.5252(3) 0.4561(2) 1.000 4 e d Uani 0.0199(8)
H19 H 0.7349 0.5941 0.4307 1.000 4 e calc Uiso 0.02400
C20 C 0.6924(4) 0.4062(4) 0.3307(2) 1.000 4 e d Uani 0.0246(9)
N1 N 0.7069(3) 0.9849(3) 0.4462(2) 1.000 4 e d Uani 0.0241(7)
N2 N 0.7459(3) 1.0840(3) 0.5980(2) 1.000 4 e d Uani 0.0243(7)
N3 N 0.8431(3) 0.3081(3) 0.4514(2) 1.000 4 e d Uani 0.0356(9)
O1 O 0.8215(2) 0.7546(2) 0.5353(2) 1.000 4 e d Uani 0.0231(6)
O2 O 0.9157(3) 0.6634(2) 0.6528(2) 1.000 4 e d Uani 0.0323(7)
O3 O 1.0480(2) 0.2272(2) 0.6465(2) 1.000 4 e d Uiso 0.0277(6)
O4 O 0.9905(2) 0.1097(2) 0.5342(1) 1.000 4 e d Uani 0.0213(6)
O5 O 0.6200(3) 0.4891(3) 0.3025(2) 1.000 4 e d Uani 0.0464(9)
O6 O 0.7048(3) 0.3016(2) 0.2910(2) 1.000 4 e d Uani 0.0304(7)
H6A H 0.6612 0.3059 0.2444 1.000 4 e calc Uiso 0.04600
O7 O 0.9730(3) 0.9025(3) 0.6686(2) 1.000 4 e d Uani 0.0422(8)
H7A H 0.9698 0.8271 0.6765 1.000 4 e calc Uiso 0.06300

loop_
_atom_type_symbol
_atom_type_radius_bond
Mn 1.200
C 1.200
H 1.200
N 1.200
O 1.200

loop_
_geom_angle_atom_site_label_1
_geom_angle_atom_site_label_2
_geom_angle_atom_site_label_3
_geom_angle_site_symmetry_1
_geom_angle_site_symmetry_3
_geom_angle
_geom_angle_publ_flag
O1 Mn1 O7 . . 87.1(1) no
O1 Mn1 O4 . 1_565 157.33(10) no
O7 Mn1 O4 . 1_565 95.24(10) no
O1 Mn1 O4 . 3_766 84.1(1) no
O7 Mn1 O4 . 3_766 106.34(12) no
O4 Mn1 O4 1_565 3_766 73.58(10) no
O1 Mn1 N1 . . 87.42(10) no
O7 Mn1 N1 . . 155.48(13) no
O4 Mn1 N1 1_565 . 98.95(10) no
O4 Mn1 N1 3_766 . 96.83(10) no
O1 Mn1 N2 . . 118.17(11) no
O7 Mn1 N2 . . 89.14(12) no
O4 Mn1 N2 1_565 . 84.45(10) no
O4 Mn1 N2 3_766 . 153.95(10) no
N1 Mn1 N2 . . 72.55(11) no
N1 C1 C2 . . 123.6(4) no
C3 C2 C1 . . 118.7(4) no
C2 C3 C4 . . 120.3(4) no
C5 C4 C3 . . 116.8(4) no
C5 C4 C6 . . 118.7(4) no
C3 C4 C6 . . 124.4(4) no
N1 C5 C4 . . 123.0(3) no
N1 C5 C9 . . 117.2(3) no
C4 C5 C9 . . 119.9(3) no
C7 C6 C4 . . 121.7(4) no
C6 C7 C8 . . 121.2(4) no
C9 C8 C10 . . 117.3(4) no
C9 C8 C7 . . 119.4(4) no
C10 C8 C7 . . 123.3(4) no
N2 C9 C8 . . 123.6(3) no
N2 C9 C5 . . 117.5(3) no
C8 C9 C5 . . 118.9(3) no
C11 C10 C8 . . 119.0(4) no
C10 C11 C12 . . 119.4(4) no
N2 C12 C11 . . 123.9(4) no
O2 C13 O1 . . 125.6(3) no
O2 C13 C14 . . 118.3(3) no
O1 C13 C14 . . 116.1(3) no
C19 C14 C15 . . 119.5(3) no
C19 C14 C13 . . 120.5(3) no
C15 C14 C13 . . 119.9(3) no
C16 C15 C14 . . 121.0(3) no
C15 C16 N3 . . 120.1(3) no
C15 C16 C17 . . 118.6(3) no
N3 C16 C17 . . 121.3(3) no
O3 C17 O4 . . 124.1(3) no
O3 C17 C16 . . 118.4(3) no
O4 C17 C16 . . 117.4(3) no
C19 C18 N3 . . 120.3(3) no
C19 C18 C20 . . 117.7(3) no
N3 C18 C20 . . 122.1(3) no
C14 C19 C18 . . 120.4(3) no
O5 C20 O6 . . 123.3(3) no
O5 C20 C18 . . 122.5(3) no
O6 C20 C18 . . 114.1(3) no
C1 N1 C5 . . 117.5(3) no
C1 N1 Mn1 . . 125.1(3) no
C5 N1 Mn1 . . 117.1(2) no
C12 N2 C9 . . 116.9(3) no
C12 N2 Mn1 . . 128.2(3) no
C9 N2 Mn1 . . 113.5(2) no
C16 N3 C18 . . 118.6(3) no
C13 O1 Mn1 . . 131.0(2) no
C17 O4 Mn1 . 1_545 125.6(2) no
C17 O4 Mn1 . 3_766 127.4(2) no
Mn1 O4 Mn1 1_545 3_766 106.42(10) no

loop_
_geom_bond_atom_site_label_1
_geom_bond_atom_site_label_2
_geom_bond_site_symmetry_2
_geom_bond_distance
_geom_bond_publ_flag
Mn1 O1 . 2.114(2) no
Mn1 O7 . 2.138(3) no
Mn1 O4 1_565 2.180(2) no
Mn1 O4 3_766 2.226(3) no
Mn1 N1 . 2.234(3) no
Mn1 N2 . 2.330(3) no
C1 N1 . 1.327(5) no
C1 C2 . 1.396(5) no
C2 C3 . 1.357(6) no
C3 C4 . 1.409(5) no
C4 C5 . 1.403(5) no
C4 C6 . 1.436(6) no
C5 N1 . 1.362(5) no
C5 C9 . 1.450(5) no
C6 C7 . 1.331(6) no
C7 C8 . 1.434(6) no
C8 C9 . 1.405(5) no
C8 C10 . 1.410(6) no
C9 N2 . 1.360(5) no
C10 C11 . 1.370(6) no
C11 C12 . 1.393(6) no
C12 N2 . 1.327(5) no
C13 O2 . 1.247(4) no
C13 O1 . 1.265(4) no
C13 C14 . 1.517(5) no
C14 C19 . 1.383(5) no
C14 C15 . 1.387(5) no
C15 C16 . 1.385(5) no
C16 N3 . 1.404(5) no
C16 C17 . 1.502(5) no
C17 O3 . 1.237(4) no
C17 O4 . 1.293(4) no
C18 C19 . 1.393(5) no
C18 N3 . 1.407(5) no
C18 C20 . 1.484(5) no
C20 O5 . 1.206(4) no
C20 O6 . 1.322(4) no
O4 Mn1 1_545 2.180(2) no
O4 Mn1 3_766 2.226(3) no
